data_4300000
loop_
_publ_author_name
'Hitoshi Masui'
'Assunta L. Freda'
'Michael C. Zerner'
'A. B. P. Lever'

_publ_section_title
;
Binuclear 1,2,4,5-Tetraimino-3,6-diketocyclohexane
Bis[bis(Bipyridine)ruthenium(II)] Redox Series
;
_journal_name_full 'Inorganic Chemistry'
_journal_page_first 141
_journal_page_last 152
_journal_paper_doi 10.1021/ic980826q
_journal_volume 39
_journal_year 2000
_chemical_formula_sum 'C46 H42 Cl4 N12 O21 Ru2'
_chemical_formula_weight 1442.86
_chemical_name_systematic
; 
Bis[bis(bipyridine)ruthenium(II)]1,2,4,5-Tetramino 3,6-Diketocyclohexane 
;
_space_group_IT_number 2
_symmetry_cell_setting monoclinic
_symmetry_space_group_name_Hall '-P 1'
_symmetry_space_group_name_H-M 'P -1'
_atom_sites_solution_hydrogens geom
_atom_sites_solution_primary direct
_atom_sites_solution_secondary difmap
_audit_creation_method SHELXL
_cell_angle_alpha 105.17(3)
_cell_angle_beta 99.62(3)
_cell_angle_gamma 100.51(3)
_cell_formula_units_Z 1
_cell_length_a 8.484(2)
_cell_length_b 10.910(2)
_cell_length_c 16.026(3)
_cell_measurement_temperature 293(2)
_cell_volume 1371.1(6)
_computing_cell_refinement 'Siemens xscans'
_computing_data_collection 'Siemens xscans'
_computing_data_reduction 'Siemens xscans'
_computing_molecular_graphics 'Shelxtl XP'
_computing_publication_material 'Shelxtl xtext'
_computing_structure_refinement 'SHELXL-93 (Sheldrick, 1993)'
_computing_structure_solution 'SHELXS-86 (Sheldrick, 1990)'
_diffrn_ambient_temperature 293(2)
_diffrn_measurement_device 'Siemens R3m/v'
_diffrn_measurement_method '2\q/\w scans'
_diffrn_radiation_monochromator graphite
_diffrn_radiation_source 'fine-focus sealed tube'
_diffrn_radiation_type MoK\a
_diffrn_radiation_wavelength 0.71073
_diffrn_reflns_av_R_equivalents 0.0353
_diffrn_reflns_av_sigmaI/netI 0.0521
_diffrn_reflns_limit_h_max 6
_diffrn_reflns_limit_h_min -1
_diffrn_reflns_limit_k_max 12
_diffrn_reflns_limit_k_min -12
_diffrn_reflns_limit_l_max 19
_diffrn_reflns_limit_l_min -19
_diffrn_reflns_number 4649
_diffrn_reflns_theta_max 25.00
_diffrn_reflns_theta_min 1.99
_diffrn_standards_interval_count 97
_diffrn_standards_number 3
_exptl_absorpt_coefficient_mu 0.836
_exptl_absorpt_correction_type None
_exptl_crystal_colour Bronze
_exptl_crystal_density_diffrn 1.747
_exptl_crystal_density_meas 0.05
_exptl_crystal_description Plate
_exptl_crystal_F_000 726
_exptl_crystal_size_max 0.8
_exptl_crystal_size_min 0.2
_refine_diff_density_max 0.805
_refine_diff_density_min -0.733
_refine_diff_density_rms 0.098
_refine_ls_extinction_method none
_refine_ls_goodness_of_fit_all 1.073
_refine_ls_goodness_of_fit_obs 1.105
_refine_ls_hydrogen_treatment 'Riding model'
_refine_ls_matrix_type full
_refine_ls_number_parameters 415
_refine_ls_number_reflns 3566
_refine_ls_number_restraints 0
_refine_ls_restrained_S_all 1.084
_refine_ls_restrained_S_obs 1.105
_refine_ls_R_factor_all 0.0656
_refine_ls_R_factor_obs 0.0496
_refine_ls_shift/esd_max -0.104
_refine_ls_shift/esd_mean 0.006
_refine_ls_structure_factor_coef Fsqd
_refine_ls_weighting_details 'w=1/[\s^2^(Fo^2^)+(0.0807P)^2^+1.1919P] where P=(Fo^2^+2Fc^2^)/3'
_refine_ls_weighting_scheme calc
_refine_ls_wR_factor_all 0.1389
_refine_ls_wR_factor_obs 0.1264
_reflns_number_observed 2935
_reflns_number_total 3588
_reflns_observed_criterion >2sigma(I)
_cod_depositor_comments
;
The following automatic conversions were performed:

'_refine_ls_weighting_scheme' value 'calc
w=1/[\s^2^(Fo^2^)+(0.0807P)^2^+1.1919P] where P=(Fo^2^+2Fc^2^)/3' was
changed to 'calc'. New tag '_refine_ls_weighting_details' was
created. The value of the new tag was set to
'w=1/[\s^2^(Fo^2^)+(0.0807P)^2^+1.1919P] where P=(Fo^2^+2Fc^2^)/3'.

Automatic conversion script
Id: cif_fix_values 3143 2015-03-26 13:38:13Z robertas 
;
_cod_original_cell_volume 1371.1(5)
_cod_database_code 4300000

loop_
_symmetry_equiv_pos_as_xyz
'x, y, z'
'-x, -y, -z'

loop_
_atom_site_aniso_label
_atom_site_aniso_U_11
_atom_site_aniso_U_22
_atom_site_aniso_U_33
_atom_site_aniso_U_23
_atom_site_aniso_U_13
_atom_site_aniso_U_12
Ru1 0.0320(5) 0.0377(3) 0.0323(2) 0.0043(2) 0.0104(2) 0.0157(2)
C1 0.030(5) 0.037(3) 0.036(3) 0.012(2) 0.006(3) 0.016(3)
C2 0.024(5) 0.035(3) 0.035(3) 0.011(2) 0.010(3) 0.013(3)
C3 0.026(5) 0.034(3) 0.033(3) 0.010(2) 0.010(3) 0.012(3)
O1 0.047(4) 0.067(3) 0.042(2) 0.008(2) 0.003(2) 0.039(2)
N1A 0.034(5) 0.039(3) 0.045(3) 0.007(2) 0.011(3) 0.013(2)
C10A 0.034(6) 0.047(3) 0.053(4) 0.014(3) 0.016(3) 0.012(3)
C11A 0.065(7) 0.060(4) 0.064(4) 0.024(3) 0.024(4) 0.014(4)
C12A 0.086(9) 0.063(5) 0.066(5) 0.031(4) 0.012(5) 0.015(5)
C13A 0.064(8) 0.051(4) 0.066(4) 0.016(3) 0.003(4) 0.023(4)
C14A 0.040(6) 0.040(3) 0.051(4) 0.004(3) 0.002(3) 0.022(3)
N2A 0.021(5) 0.051(3) 0.043(3) -0.001(2) 0.010(3) 0.019(3)
C20A 0.025(6) 0.073(4) 0.052(4) -0.004(3) 0.015(4) 0.021(4)
C21A 0.034(7) 0.102(7) 0.059(4) -0.004(4) 0.023(4) 0.031(5)
C22A 0.067(9) 0.067(5) 0.082(6) -0.012(4) -0.005(5) 0.046(5)
C23A 0.056(8) 0.065(5) 0.088(6) 0.009(4) 0.018(5) 0.033(5)
C24A 0.031(6) 0.044(3) 0.053(4) -0.001(3) -0.001(3) 0.019(3)
N3A 0.040(4) 0.059(3) 0.034(2) 0.000(2) 0.011(2) 0.019(3)
C30A 0.045(6) 0.072(5) 0.051(4) -0.009(3) 0.012(4) 0.010(4)
C31A 0.053(7) 0.105(7) 0.057(5) -0.009(4) -0.001(4) -0.001(5)
C32A 0.079(9) 0.161(10) 0.042(4) -0.002(6) -0.005(5) 0.019(7)
C33A 0.088(9) 0.126(8) 0.044(4) 0.016(5) 0.003(5) 0.019(7)
C34A 0.054(6) 0.079(5) 0.042(3) 0.013(3) 0.015(3) 0.026(4)
N4A 0.051(5) 0.046(3) 0.039(3) 0.007(2) 0.018(3) 0.016(3)
C40A 0.066(7) 0.048(4) 0.052(4) 0.006(3) 0.026(4) 0.008(4)
C41A 0.094(8) 0.061(5) 0.076(5) 0.019(4) 0.029(5) 0.000(5)
C42A 0.131(11) 0.090(7) 0.088(7) 0.045(6) 0.040(7) 0.014(7)
C43A 0.106(9) 0.104(7) 0.060(5) 0.040(5) 0.017(5) 0.007(6)
C44A 0.063(7) 0.069(4) 0.046(4) 0.018(3) 0.024(4) 0.025(4)
N5A 0.027(4) 0.035(2) 0.038(2) 0.009(2) 0.012(2) 0.015(2)
N6A 0.022(4) 0.041(2) 0.036(2) 0.008(2) 0.007(2) 0.016(2)
Cl1 0.164(4) 0.149(3) 0.068(2) 0.016(2) 0.022(2) -0.058(3)
O10 0.377(21) 0.231(13) 0.087(6) -0.029(7) 0.030(9) -0.125(14)
O11 0.143(14) 0.272(19) 0.535(35) 0.129(21) 0.107(17) 0.066(13)
O12 0.528(26) 0.141(8) 0.088(6) 0.036(6) 0.086(10) -0.059(12)
O13 0.157(9) 0.188(9) 0.132(7) 0.065(6) 0.048(6) -0.044(7)
Cl2 0.046(2) 0.0557(10) 0.0634(10) 0.0130(8) 0.0163(10) 0.0125(9)
O20 0.074(13) 0.107(11) 0.147(15) 0.054(11) 0.006(11) 0.037(9)
O21 0.048(5) 0.092(4) 0.129(5) 0.039(4) -0.014(4) 0.016(3)
O22 0.169(26) 0.143(18) 0.190(22) 0.059(16) 0.116(20) -0.009(16)
O23 0.102(15) 0.136(19) 0.081(10) -0.064(12) -0.018(11) 0.050(14)
O60 0.103(6) 0.114(5) 0.125(6) 0.057(5) 0.013(5) 0.033(4)
O50 0.388(28) 0.239(17) 0.555(36) 0.214(22) 0.253(27) 0.112(18)
O20A 0.050(12) 0.135(14) 0.067(8) -0.011(8) 0.020(7) 0.056(10)
O23A 0.103(15) 0.213(21) 0.104(12) 0.087(14) 0.015(10) -0.037(15)
O22A 0.115(21) 0.049(8) 0.335(37) 0.017(17) 0.087(24) 0.005(10)

loop_
_atom_site_label
_atom_site_type_symbol
_atom_site_fract_x
_atom_site_fract_y
_atom_site_fract_z
_atom_site_U_iso_or_equiv
_atom_site_thermal_displace_type
_atom_site_occupancy
_atom_site_calc_flag
_atom_site_refinement_flags
_atom_site_disorder_group
Ru1 Ru -0.08657(7) 0.27366(4) 0.19607(3) 0.0338(2) Uani 1 d . .
C1 C 0.1493(8) -0.0086(5) 0.0636(4) 0.033(2) Uani 1 d . .
C2 C 0.0458(8) 0.0839(5) 0.0902(3) 0.0299(15) Uani 1 d . .
C3 C -0.1007(8) 0.0888(5) 0.0311(3) 0.0298(15) Uani 1 d . .
O1 O 0.2623(6) -0.0204(4) 0.1155(3) 0.0512(13) Uani 1 d . .
N1A N 0.0110(8) 0.4294(4) 0.1552(3) 0.0396(15) Uani 1 d . .
C10A C 0.1416(10) 0.4392(6) 0.1190(4) 0.044(2) Uani 1 d . .
H10B H 0.1984(10) 0.3700(6) 0.1106(4) 0.080 Uiso 1 d R .
C11A C 0.2052(11) 0.5464(7) 0.0949(5) 0.061(2) Uani 1 d . .
H11B H 0.3000(11) 0.5536(7) 0.0695(5) 0.080 Uiso 1 d R .
C12A C 0.1253(13) 0.6457(7) 0.1048(5) 0.070(3) Uani 1 d . .
H12B H 0.1634(13) 0.7220(7) 0.0878(5) 0.080 Uiso 1 d R .
C13A C -0.0144(12) 0.6351(7) 0.1372(5) 0.061(2) Uani 1 d . .
H13B H -0.0712(12) 0.7043(7) 0.1456(5) 0.080 Uiso 1 d R .
C14A C -0.0706(10) 0.5270(6) 0.1632(4) 0.045(2) Uani 1 d . .
N2A N -0.2556(7) 0.3893(5) 0.2160(3) 0.0394(15) Uani 1 d . .
C20A C -0.3866(10) 0.3636(7) 0.2495(4) 0.052(2) Uani 1 d . .
H20B H -0.4170(10) 0.2822(7) 0.2619(4) 0.080 Uiso 1 d R .
C21A C -0.4800(11) 0.4538(9) 0.2703(5) 0.067(2) Uani 1 d . .
H21B H -0.5737(11) 0.4367(9) 0.2954(5) 0.080 Uiso 1 d R .
C22A C -0.4369(14) 0.5721(8) 0.2569(6) 0.078(3) Uani 1 d . .
H22B H -0.5001(14) 0.6364(8) 0.2697(6) 0.080 Uiso 1 d R .
C23A C -0.3031(13) 0.6003(8) 0.2217(6) 0.070(3) Uani 1 d . .
H23B H -0.2727(13) 0.6818(8) 0.2092(6) 0.080 Uiso 1 d R .
C24A C -0.2163(10) 0.5070(6) 0.2009(4) 0.046(2) Uani 1 d . .
N3A N 0.0355(7) 0.3613(5) 0.3287(3) 0.0458(15) Uani 1 d . .
C30A C 0.1450(10) 0.4761(7) 0.3616(5) 0.062(2) Uani 1 d . .
H30B H 0.1663(10) 0.5257(7) 0.3215(5) 0.080 Uiso 1 d R .
C31A C 0.2358(11) 0.5197(9) 0.4486(5) 0.082(3) Uani 1 d . .
H31B H 0.3145(11) 0.6025(9) 0.4697(5) 0.080 Uiso 1 d R .
C32A C 0.2030(13) 0.4456(12) 0.5021(6) 0.104(4) Uani 1 d . .
H32B H 0.2605(13) 0.4788(12) 0.5633(6) 0.080 Uiso 1 d R .
C33A C 0.0861(13) 0.3248(10) 0.4702(5) 0.090(3) Uani 1 d . .
H33B H 0.0649(13) 0.2752(10) 0.5103(5) 0.080 Uiso 1 d R .
C34A C 0.0028(10) 0.2855(7) 0.3826(4) 0.058(2) Uani 1 d . .
N4A N -0.1953(7) 0.1441(5) 0.2550(3) 0.0446(15) Uani 1 d . .
C40A C -0.3238(10) 0.0409(6) 0.2142(4) 0.057(2) Uani 1 d . .
H40B H -0.3746(10) 0.0212(6) 0.1526(4) 0.080 Uiso 1 d R .
C41A C -0.3904(13) -0.0430(8) 0.2576(6) 0.078(3) Uani 1 d . .
H41B H -0.4754(13) -0.1212(8) 0.2284(6) 0.080 Uiso 1 d R .
C42A C -0.3219(15) -0.0209(10) 0.3446(7) 0.100(4) Uani 1 d . .
H42B H -0.3562(15) -0.0794(10) 0.3771(7) 0.080 Uiso 1 d R .
C43A C -0.1915(14) 0.0842(10) 0.3881(6) 0.089(3) Uani 1 d . .
H43B H -0.1408(14) 0.1039(10) 0.4498(6) 0.080 Uiso 1 d R .
C44A C -0.1294(10) 0.1672(7) 0.3425(4) 0.056(2) Uani 1 d . .
N5A N -0.1825(7) 0.1674(4) 0.0681(3) 0.0322(12) Uani 1 d . .
H5AA H -0.2827(7) 0.1716(4) 0.0414(3) 0.080 Uiso 1 d R .
N6A N 0.0732(6) 0.1643(4) 0.1694(3) 0.0324(13) Uani 1 d . .
H6AA H 0.1658(6) 0.1760(4) 0.2102(3) 0.080 Uiso 1 d R .
Cl1 Cl 0.1834(6) 0.8621(4) 0.3563(2) 0.144(2) Uani 1 d . .
O10 O 0.2466(21) 0.9738(13) 0.4295(6) 0.276(9) Uani 1 d . .
O11 O 0.2915(19) 0.7684(19) 0.3369(16) 0.309(11) Uani 1 d . .
O12 O 0.1526(23) 0.9108(10) 0.2854(6) 0.269(9) Uani 1 d . .
O13 O 0.0426(13) 0.7855(10) 0.3667(6) 0.165(4) Uani 1 d . .
Cl2 Cl 0.4011(3) 0.2405(2) -0.01194(12) 0.0556(6) Uani 1 d . .
O20 O 0.4653(21) 0.1329(15) 0.0038(15) 0.107(5) Uani 0.50 d P .
O21 O 0.2337(8) 0.1833(6) -0.0519(5) 0.093(2) Uani 1 d . .
O22 O 0.4624(34) 0.2618(22) -0.0846(16) 0.163(10) Uani 0.50 d P .
O23 O 0.4500(28) 0.3469(24) 0.0605(11) 0.127(11) Uani 0.50 d P .
O60 O 0.3480(10) 0.1763(7) 0.3175(5) 0.110(2) Uani 1 d . .
O50 O 0.4377(27) 0.1913(16) 0.4939(16) 0.352(12) Uani 1 d . .
O20A O 0.5255(20) 0.2003(19) -0.0473(9) 0.087(5) Uani 0.50 d P .
O23A O 0.4119(23) 0.2186(29) 0.0719(13) 0.143(8) Uani 0.50 d P .
O22A O 0.4192(30) 0.3708(16) 0.0007(24) 0.172(12) Uani 0.50 d P .

loop_
_atom_type_symbol
_atom_type_description
_atom_type_scat_dispersion_real
_atom_type_scat_dispersion_imag
_atom_type_scat_source
C C 0.0033 0.0016 'International Tables Vol C Tables 4.2.6.8 and 6.1.1.4'
H H 0.0000 0.0000 'International Tables Vol C Tables 4.2.6.8 and 6.1.1.4'
N N 0.0061 0.0033 'International Tables Vol C Tables 4.2.6.8 and 6.1.1.4'
O O 0.0106 0.0060 'International Tables Vol C Tables 4.2.6.8 and 6.1.1.4'
Cl Cl 0.1484 0.1585 'International Tables Vol C Tables 4.2.6.8 and 6.1.1.4'
Ru Ru -1.2594 0.8363 'International Tables Vol C Tables 4.2.6.8 and 6.1.1.4'

loop_
_geom_angle_atom_site_label_1
_geom_angle_atom_site_label_2
_geom_angle_atom_site_label_3
_geom_angle
_geom_angle_site_symmetry_1
_geom_angle_site_symmetry_3
_geom_angle_publ_flag
N6A Ru1 N5A 77.0(2) . . ?
N6A Ru1 N1A 99.4(2) . . ?
N5A Ru1 N1A 89.5(2) . . ?
N6A Ru1 N4A 89.5(2) . . ?
N5A Ru1 N4A 98.4(2) . . ?
N1A Ru1 N4A 169.2(2) . . ?
N6A Ru1 N3A 94.1(2) . . ?
N5A Ru1 N3A 170.7(2) . . ?
N1A Ru1 N3A 94.5(2) . . ?
N4A Ru1 N3A 78.7(2) . . ?
N6A Ru1 N2A 176.4(2) . . ?
N5A Ru1 N2A 100.1(2) . . ?
N1A Ru1 N2A 78.3(2) . . ?
N4A Ru1 N2A 93.1(2) . . ?
N3A Ru1 N2A 88.9(2) . . ?
O1 C1 C2 122.6(5) . . ?
O1 C1 C3 122.4(5) . 2 ?
C2 C1 C3 115.0(5) . 2 ?
N6A C2 C3 113.4(5) . . ?
N6A C2 C1 123.4(5) . . ?
C3 C2 C1 123.1(5) . . ?
N5A C3 C2 114.2(5) . . ?
N5A C3 C1 124.1(5) . 2 ?
C2 C3 C1 121.7(5) . 2 ?
C10A N1A C14A 118.3(6) . . ?
C10A N1A Ru1 125.5(4) . . ?
C14A N1A Ru1 116.2(5) . . ?
N1A C10A C11A 123.6(7) . . ?
C12A C11A C10A 118.0(8) . . ?
C11A C12A C13A 119.7(7) . . ?
C12A C13A C14A 120.1(7) . . ?
N1A C14A C13A 120.2(8) . . ?
N1A C14A C24A 115.1(6) . . ?
C13A C14A C24A 124.7(6) . . ?
C20A N2A C24A 118.3(6) . . ?
C20A N2A Ru1 126.0(5) . . ?
C24A N2A Ru1 115.4(5) . . ?
N2A C20A C21A 121.6(8) . . ?
C22A C21A C20A 119.5(9) . . ?
C21A C22A C23A 119.9(8) . . ?
C24A C23A C22A 118.3(8) . . ?
N2A C24A C23A 122.4(8) . . ?
N2A C24A C14A 114.7(6) . . ?
C23A C24A C14A 122.9(7) . . ?
C30A N3A C34A 120.1(6) . . ?
C30A N3A Ru1 126.0(5) . . ?
C34A N3A Ru1 113.8(4) . . ?
N3A C30A C31A 122.1(8) . . ?
C32A C31A C30A 117.9(9) . . ?
C31A C32A C33A 121.6(8) . . ?
C34A C33A C32A 117.7(9) . . ?
N3A C34A C33A 120.6(8) . . ?
N3A C34A C44A 116.0(6) . . ?
C33A C34A C44A 123.4(7) . . ?
C40A N4A C44A 118.5(6) . . ?
C40A N4A Ru1 125.6(4) . . ?
C44A N4A Ru1 115.9(5) . . ?
N4A C40A C41A 122.7(7) . . ?
C42A C41A C40A 118.5(8) . . ?
C41A C42A C43A 120.1(8) . . ?
C42A C43A C44A 119.7(8) . . ?
N4A C44A C43A 120.5(7) . . ?
N4A C44A C34A 114.7(6) . . ?
C43A C44A C34A 124.8(7) . . ?
C3 N5A Ru1 117.1(4) . . ?
C2 N6A Ru1 118.2(4) . . ?
O13 Cl1 O10 110.9(8) . . ?
O13 Cl1 O12 112.6(9) . . ?
O10 Cl1 O12 104.0(8) . . ?
O13 Cl1 O11 103.5(9) . . ?
O10 Cl1 O11 117.3(12) . . ?
O12 Cl1 O11 108.8(11) . . ?
O23 Cl2 O22A 46.1(13) . . ?
O23 Cl2 O20A 115.0(12) . . ?
O22A Cl2 O20A 109.6(14) . . ?
O23 Cl2 O21 121.9(10) . . ?
O22A Cl2 O21 105.6(12) . . ?
O20A Cl2 O21 122.9(7) . . ?
O23 Cl2 O22 112.6(15) . . ?
O22A Cl2 O22 75.9(15) . . ?
O20A Cl2 O22 49.1(11) . . ?
O21 Cl2 O22 101.4(12) . . ?
O23 Cl2 O23A 62.9(13) . . ?
O22A Cl2 O23A 108.0(16) . . ?
O20A Cl2 O23A 108.6(13) . . ?
O21 Cl2 O23A 101.1(7) . . ?
O22 Cl2 O23A 155.0(15) . . ?
O23 Cl2 O20 111.5(12) . . ?
O22A Cl2 O20 150.1(14) . . ?
O20A Cl2 O20 56.8(10) . . ?
O21 Cl2 O20 103.7(7) . . ?
O22 Cl2 O20 103.8(14) . . ?
O23A Cl2 O20 60.2(12) . . ?
O20A O20 O23A 109.2(14) . . ?
O20A O20 Cl2 58.7(8) . . ?
O23A O20 Cl2 59.0(10) . . ?
O20A O22 Cl2 63.6(13) . . ?
O20A O22 O22A 100.9(21) . . ?
Cl2 O22 O22A 50.8(11) . . ?
O22A O23 Cl2 67.3(13) . . ?
O22A O23 O23A 126.6(20) . . ?
Cl2 O23 O23A 60.8(11) . . ?
O22 O20A O20 128.3(21) . . ?
O22 O20A Cl2 67.3(13) . . ?
O20 O20A Cl2 64.5(11) . . ?
Cl2 O23A O20 60.8(9) . . ?
Cl2 O23A O23 56.4(8) . . ?
O20 O23A O23 106.7(14) . . ?
O23 O22A Cl2 66.6(16) . . ?
O23 O22A O22 110.3(24) . . ?
Cl2 O22A O22 53.4(10) . . ?

loop_
_geom_bond_atom_site_label_1
_geom_bond_atom_site_label_2
_geom_bond_distance
_geom_bond_site_symmetry_2
_geom_bond_publ_flag
Ru1 N6A 1.990(5) . ?
Ru1 N5A 2.016(4) . ?
Ru1 N1A 2.062(5) . ?
Ru1 N4A 2.063(5) . ?
Ru1 N3A 2.085(5) . ?
Ru1 N2A 2.087(6) . ?
C1 O1 1.209(7) . ?
C1 C2 1.481(8) . ?
C1 C3 1.484(7) 2 ?
C2 N6A 1.295(7) . ?
C2 C3 1.450(8) . ?
C3 N5A 1.287(7) . ?
C3 C1 1.484(7) 2 ?
N1A C10A 1.335(9) . ?
N1A C14A 1.362(8) . ?
C10A C11A 1.372(9) . ?
C11A C12A 1.368(11) . ?
C12A C13A 1.370(12) . ?
C13A C14A 1.382(10) . ?
C14A C24A 1.470(10) . ?
N2A C20A 1.328(9) . ?
N2A C24A 1.361(8) . ?
C20A C21A 1.381(11) . ?
C21A C22A 1.358(13) . ?
C22A C23A 1.371(13) . ?
C23A C24A 1.367(11) . ?
N3A C30A 1.332(9) . ?
N3A C34A 1.370(9) . ?
C30A C31A 1.387(10) . ?
C31A C32A 1.352(13) . ?
C32A C33A 1.408(14) . ?
C33A C34A 1.378(10) . ?
C34A C44A 1.461(11) . ?
N4A C40A 1.346(9) . ?
N4A C44A 1.359(8) . ?
C40A C41A 1.384(10) . ?
C41A C42A 1.357(13) . ?
C42A C43A 1.373(13) . ?
C43A C44A 1.389(11) . ?
Cl1 O13 1.389(9) . ?
Cl1 O10 1.397(10) . ?
Cl1 O12 1.382(11) . ?
Cl1 O11 1.50(2) . ?
Cl2 O23 1.352(14) . ?
Cl2 O22A 1.36(2) . ?
Cl2 O20A 1.366(14) . ?
Cl2 O21 1.407(6) . ?
Cl2 O22 1.41(2) . ?
Cl2 O23A 1.417(14) . ?
Cl2 O20 1.442(14) . ?
O20 O20A 1.34(2) . ?
O20 O23A 1.43(3) . ?
O22 O20A 1.15(3) . ?
O22 O22A 1.70(3) . ?
O23 O22A 1.06(3) . ?
O23 O23A 1.45(3) . ?
